data_7018658
loop_
_publ_author_name
'Clegg, Jack K.'
'Harrowfield, Jack'
'Kim, Yang'
'Lee, Young Hoon'
'Lehn, Jean-Marie'
'Lim, Woo Taik'
'Thu\'ery, Pierre'

_publ_section_title
;
 Chelation-controlled molecular morphology: aminal to imine
 rearrangements.
;
_journal_issue 15
_journal_name_full 'Dalton transactions (Cambridge, England : 2003)'
_journal_page_first 4335
_journal_page_last 4357
_journal_paper_doi 10.1039/c2dt12250b
_journal_volume 41
_journal_year 2012
_chemical_formula_sum 'C25 H30 N6 O2'
_chemical_formula_weight 446.55
_space_group_IT_number 2
_symmetry_cell_setting triclinic
_symmetry_space_group_name_Hall '-P 1'
_symmetry_space_group_name_H-M 'P -1'
_atom_sites_solution_hydrogens geom
_atom_sites_solution_primary direct
_atom_sites_solution_secondary difmap
_audit_creation_method SHELXL-97
_cell_angle_alpha 78.685(4)
_cell_angle_beta 84.184(4)
_cell_angle_gamma 83.431(5)
_cell_formula_units_Z 4
_cell_length_a 11.0543(6)
_cell_length_b 13.9730(12)
_cell_length_c 15.4963(13)
_cell_measurement_reflns_used 102280
_cell_measurement_temperature 100(2)
_cell_measurement_theta_max 25.68
_cell_measurement_theta_min 2.19
_cell_volume 2324.0(3)
_computing_cell_refinement 'HKL2000 (Otwinowski & Minor, 1997)'
_computing_data_collection 'COLLECT (Nonius, 1998)'
_computing_data_reduction 'HKL2000 (Otwinowski & Minor, 1997)'
_computing_molecular_graphics 'SHELXTL (Sheldrick, 1999)'
_computing_publication_material 'SHELXTL (Sheldrick, 1999); PLATON (Spek, 2003)'
_computing_structure_refinement 'SHELXL-97 (Sheldrick, 1997)'
_computing_structure_solution 'SHELXS-97 (Sheldrick, 1997)'
_diffrn_ambient_temperature 100(2)
_diffrn_measured_fraction_theta_full 0.995
_diffrn_measured_fraction_theta_max 0.995
_diffrn_measurement_device_type 'Nonius Kappa-CCD area-detector diffractometer'
_diffrn_measurement_method 'two \f and nine \w scans with 2\% steps (595 frames)'
_diffrn_radiation_monochromator graphite
_diffrn_radiation_source 'fine-focus sealed tube'
_diffrn_radiation_type MoK\a
_diffrn_radiation_wavelength 0.71073
_diffrn_reflns_av_R_equivalents 0.0345
_diffrn_reflns_av_sigmaI/netI 0.0503
_diffrn_reflns_limit_h_max 13
_diffrn_reflns_limit_h_min -13
_diffrn_reflns_limit_k_max 17
_diffrn_reflns_limit_k_min -17
_diffrn_reflns_limit_l_max 18
_diffrn_reflns_limit_l_min -18
_diffrn_reflns_number 102280
_diffrn_reflns_theta_full 25.68
_diffrn_reflns_theta_max 25.68
_diffrn_reflns_theta_min 2.19
_diffrn_standards_decay_% 0
_diffrn_standards_interval_time 0
_diffrn_standards_number 0
_exptl_absorpt_coefficient_mu 0.084
_exptl_absorpt_correction_type none
_exptl_crystal_colour colourless
_exptl_crystal_density_diffrn 1.276
_exptl_crystal_density_method 'not measured'
_exptl_crystal_description platelet
_exptl_crystal_F_000 952
_exptl_crystal_size_max 0.22
_exptl_crystal_size_mid 0.18
_exptl_crystal_size_min 0.08
_refine_diff_density_max 1.457
_refine_diff_density_min -0.356
_refine_diff_density_rms 0.077
_refine_ls_extinction_method none
_refine_ls_goodness_of_fit_ref 1.037
_refine_ls_hydrogen_treatment mixed
_refine_ls_matrix_type full
_refine_ls_number_parameters 656
_refine_ls_number_reflns 8785
_refine_ls_number_restraints 39
_refine_ls_restrained_S_all 1.053
_refine_ls_R_factor_all 0.0985
_refine_ls_R_factor_gt 0.0696
_refine_ls_shift/su_max 0.000
_refine_ls_shift/su_mean 0.000
_refine_ls_structure_factor_coef Fsqd
_refine_ls_weighting_details 'calc w=1/[\s^2^(Fo^2^)+(0.1385P)^2^+0.6113P] where P=(Fo^2^+2Fc^2^)/3'
_refine_ls_weighting_scheme calc
_refine_ls_wR_factor_gt 0.2002
_refine_ls_wR_factor_ref 0.2196
_reflns_number_gt 6077
_reflns_number_total 8785
_reflns_threshold_expression >2sigma(I)
_cod_data_source_file c2dt12250b.txt
_cod_data_source_block 7
_cod_database_code 7018658

loop_
_symmetry_equiv_pos_as_xyz
'x, y, z'
'-x, -y, -z'

loop_
_atom_site_label
_atom_site_type_symbol
_atom_site_fract_x
_atom_site_fract_y
_atom_site_fract_z
_atom_site_U_iso_or_equiv
_atom_site_adp_type
_atom_site_occupancy
_atom_site_symmetry_multiplicity
_atom_site_calc_flag
_atom_site_refinement_flags
O1A O 0.09947(18) 0.73528(15) 0.78043(13) 0.0352(5) Uani 1 1 d .
H1A H 0.1134 0.7665 0.8238 0.042 Uiso 1 1 d R
N1A N 0.24112(18) 0.64874(15) 0.49421(14) 0.0229(5) Uani 1 1 d .
N2A N 0.24070(18) 0.51756(16) 0.62743(13) 0.0230(5) Uani 1 1 d .
N3A N 0.04611(18) 0.59649(15) 0.57076(13) 0.0210(5) Uani 1 1 d .
N4A N 0.4190(2) 0.33872(17) 0.37942(15) 0.0302(5) Uani 1 1 d .
N5A N -0.0874(2) 0.35080(19) 0.84279(16) 0.0381(6) Uani 1 1 d .
N6A N -0.0894(2) 0.86186(19) 0.31553(17) 0.0396(6) Uani 1 1 d .
C1A C 0.3055(2) 0.55754(18) 0.54196(16) 0.0225(5) Uani 1 1 d .
H1B H 0.3827 0.5764 0.5564 0.027 Uiso 1 1 calc R
C2A C 0.1136(2) 0.50450(18) 0.61169(16) 0.0226(5) Uani 1 1 d .
H2A H 0.1203 0.4604 0.5691 0.027 Uiso 1 1 calc R
C3A C 0.1142(2) 0.62866(18) 0.48488(16) 0.0219(5) Uani 1 1 d .
H3A H 0.1216 0.5734 0.4537 0.026 Uiso 1 1 calc R
C4A C 0.2379(2) 0.72441(18) 0.55024(16) 0.0237(5) Uani 1 1 d .
H4A1 H 0.1952 0.7851 0.5217 0.028 Uiso 1 1 calc R
H4A2 H 0.3207 0.7371 0.5566 0.028 Uiso 1 1 calc R
C5A C 0.2374(2) 0.59162(19) 0.68485(16) 0.0250(6) Uani 1 1 d .
H5A1 H 0.3202 0.6005 0.6951 0.030 Uiso 1 1 calc R
H5A2 H 0.1945 0.5682 0.7415 0.030 Uiso 1 1 calc R
C6A C 0.0438(2) 0.67136(19) 0.62737(17) 0.0241(5) Uani 1 1 d .
H6A1 H 0.0001 0.6490 0.6839 0.029 Uiso 1 1 calc R
H6A2 H 0.0004 0.7321 0.5996 0.029 Uiso 1 1 calc R
C7A C 0.1733(2) 0.69036(19) 0.64210(16) 0.0248(6) Uani 1 1 d .
C8A C 0.1699(2) 0.7668(2) 0.69947(18) 0.0299(6) Uani 1 1 d .
H8A1 H 0.2523 0.7750 0.7113 0.036 Uiso 1 1 calc R
H8A2 H 0.1335 0.8293 0.6694 0.036 Uiso 1 1 calc R
C9A C 0.3404(2) 0.48089(19) 0.48455(16) 0.0239(5) Uani 1 1 d .
C10A C 0.3613(2) 0.5071(2) 0.39315(17) 0.0267(6) Uani 1 1 d .
H10A H 0.3498 0.5724 0.3655 0.032 Uiso 1 1 calc R
C11A C 0.3992(2) 0.4347(2) 0.34389(18) 0.0295(6) Uani 1 1 d .
H11A H 0.4118 0.4535 0.2829 0.035 Uiso 1 1 calc R
C12A C 0.4007(2) 0.3147(2) 0.46761(19) 0.0304(6) Uani 1 1 d .
H12A H 0.4142 0.2490 0.4938 0.037 Uiso 1 1 calc R
C13A C 0.3627(2) 0.38209(19) 0.52207(17) 0.0256(6) Uani 1 1 d .
H13A H 0.3522 0.3615 0.5829 0.031 Uiso 1 1 calc R
C14A C 0.0437(2) 0.45398(19) 0.69426(17) 0.0244(5) Uani 1 1 d .
C15A C 0.1005(3) 0.3773(2) 0.75231(19) 0.0340(7) Uani 1 1 d .
H15A H 0.1836 0.3587 0.7428 0.041 Uiso 1 1 calc R
C16A C 0.0330(3) 0.3291(2) 0.8240(2) 0.0410(8) Uani 1 1 d .
H16A H 0.0733 0.2782 0.8618 0.049 Uiso 1 1 calc R
C17A C -0.1411(2) 0.4243(2) 0.78613(18) 0.0304(6) Uani 1 1 d .
H17A H -0.2242 0.4414 0.7971 0.037 Uiso 1 1 calc R
C18A C -0.0809(2) 0.47674(19) 0.71227(17) 0.0255(6) Uani 1 1 d .
H18A H -0.1235 0.5268 0.6750 0.031 Uiso 1 1 calc R
C19A C 0.0441(2) 0.71337(18) 0.42782(17) 0.0243(5) Uani 1 1 d .
C20A C -0.0810(2) 0.73522(19) 0.44455(17) 0.0263(6) Uani 1 1 d .
H20A H -0.1228 0.7007 0.4939 0.032 Uiso 1 1 calc R
C21A C -0.1425(2) 0.8084(2) 0.38742(19) 0.0318(6) Uani 1 1 d .
H21A H -0.2263 0.8213 0.3996 0.038 Uiso 1 1 calc R
C22A C 0.0313(3) 0.8401(2) 0.3001(2) 0.0390(7) Uani 1 1 d .
H22A H 0.0709 0.8761 0.2506 0.047 Uiso 1 1 calc R
C23A C 0.1005(2) 0.7675(2) 0.35311(18) 0.0314(6) Uani 1 1 d .
H23A H 0.1838 0.7551 0.3388 0.038 Uiso 1 1 calc R
O1B O 0.7468(4) 0.7539(3) 0.7040(3) 0.0422(14) Uani 0.479(6) 1 d P
O1C O 0.7061(4) 0.6261(3) 0.8429(3) 0.0382(13) Uani 0.521(6) 1 d P
N1B N 0.76847(19) 0.83810(15) 1.00117(14) 0.0246(5) Uani 1 1 d .
N2B N 0.77115(18) 0.96557(15) 0.86462(14) 0.0234(5) Uani 1 1 d .
N3B N 0.57829(18) 0.89668(15) 0.92768(14) 0.0239(5) Uani 1 1 d .
N4B N 0.85815(19) 1.14392(16) 1.10659(14) 0.0259(5) Uani 1 1 d .
N5B N 0.4496(2) 1.15026(18) 0.66019(16) 0.0345(6) Uani 1 1 d .
N6B N 0.4413(2) 0.64344(18) 1.19221(16) 0.0364(6) Uani 1 1 d .
C1B C 0.8253(2) 0.92562(18) 0.95016(16) 0.0236(5) Uani 1 1 d .
H1C H 0.9105 0.9027 0.9348 0.028 Uiso 1 1 calc R
C2B C 0.6374(2) 0.98515(18) 0.88341(17) 0.0229(5) Uani 1 1 d .
H2B H 0.6262 1.0300 0.9255 0.028 Uiso 1 1 calc R
C3B C 0.6346(2) 0.86443(19) 1.01247(16) 0.0240(5) Uani 1 1 d .
H3B H 0.6231 0.9209 1.0422 0.029 Uiso 1 1 calc R
C4B C 0.7937(2) 0.7601(2) 0.94682(18) 0.0298(6) Uani 1 1 d .
H4B1 H 0.7573 0.7017 0.9777 0.036 Uiso 1 1 calc R
H4B2 H 0.8813 0.7436 0.9387 0.036 Uiso 1 1 calc R
C5B C 0.7965(2) 0.8888(2) 0.80958(18) 0.0278(6) Uani 1 1 d .
H5B1 H 0.8841 0.8755 0.7980 0.033 Uiso 1 1 calc R
H5B2 H 0.7616 0.9122 0.7534 0.033 Uiso 1 1 calc R
C6B C 0.6034(2) 0.81962(19) 0.87290(18) 0.0274(6) Uani 1 1 d .
H6B1 H 0.5680 0.8426 0.8169 0.033 Uiso 1 1 calc R
H6B2 H 0.5657 0.7614 0.9027 0.033 Uiso 1 1 calc R
C7B C 0.7421(2) 0.7937(2) 0.85620(18) 0.0291(6) Uani 1 1 d .
C8B C 0.7698(3) 0.7140(2) 0.8002(2) 0.0392(7) Uani 1 1 d .
C9B C 0.8305(2) 1.00268(19) 1.00516(16) 0.0231(5) Uani 1 1 d .
C10B C 0.8397(2) 0.9770(2) 1.09630(17) 0.0264(6) Uani 1 1 d .
H10B H 0.8367 0.9121 1.1248 0.032 Uiso 1 1 calc R
C11B C 0.8534(2) 1.0485(2) 1.14357(17) 0.0266(6) Uani 1 1 d .
H11B H 0.8596 1.0299 1.2041 0.032 Uiso 1 1 calc R
C12B C 0.8507(2) 1.16845(19) 1.01877(17) 0.0246(5) Uani 1 1 d .
H12B H 0.8546 1.2338 0.9918 0.030 Uiso 1 1 calc R
C13B C 0.8374(2) 1.10128(19) 0.96688(17) 0.0252(6) Uani 1 1 d .
H13B H 0.8331 1.1216 0.9063 0.030 Uiso 1 1 calc R
C14B C 0.5746(2) 1.03870(19) 0.80239(17) 0.0247(6) Uani 1 1 d .
C15B C 0.6297(2) 1.1088(2) 0.74025(18) 0.0301(6) Uani 1 1 d .
H15B H 0.7100 1.1201 0.7446 0.036 Uiso 1 1 calc R
C16B C 0.5655(3) 1.1625(2) 0.67111(18) 0.0330(6) Uani 1 1 d .
H16B H 0.6048 1.2093 0.6302 0.040 Uiso 1 1 calc R
C17B C 0.3979(3) 1.0810(2) 0.72001(19) 0.0351(7) Uani 1 1 d .
H17B H 0.3185 1.0698 0.7131 0.042 Uiso 1 1 calc R
C18B C 0.4543(2) 1.0247(2) 0.79147(18) 0.0297(6) Uani 1 1 d .
H18B H 0.4129 0.9784 0.8314 0.036 Uiso 1 1 calc R
C19B C 0.5695(2) 0.7840(2) 1.07262(17) 0.0274(6) Uani 1 1 d .
C20B C 0.4496(2) 0.77009(19) 1.06189(17) 0.0266(6) Uani 1 1 d .
H20B H 0.4097 0.8071 1.0145 0.032 Uiso 1 1 calc R
C21B C 0.3901(3) 0.7003(2) 1.12269(18) 0.0318(6) Uani 1 1 d .
H21B H 0.3098 0.6926 1.1146 0.038 Uiso 1 1 calc R
C22B C 0.5568(3) 0.6581(2) 1.2013(2) 0.0413(8) Uani 1 1 d .
H22B H 0.5950 0.6196 1.2488 0.050 Uiso 1 1 calc R
C23B C 0.6226(3) 0.7261(2) 1.1453(2) 0.0390(7) Uani 1 1 d .
H23B H 0.7020 0.7334 1.1560 0.047 Uiso 1 1 calc R
O1 O 0.8790(5) 1.0163(4) 0.4770(3) 0.0533(12) Uani 0.50 1 d P
C1 C 1.0000 1.0000 0.5000 0.0734(17) Uani 1 2 d S
C2 C 1.0910(8) 1.0250(6) 0.4228(6) 0.067(2) Uani 0.50 1 d P
C3 C 0.7941(8) 0.9830(6) 0.5479(5) 0.061(2) Uani 0.50 1 d P
C4 C 0.6639(8) 1.0008(7) 0.5140(6) 0.072(2) Uani 0.50 1 d P
O2 O 0.7995(5) 0.5067(4) 1.0001(3) 0.0629(14) Uani 0.50 1 d PDU
C5 C 0.9196(10) 0.4670(7) 1.0237(6) 0.075(3) Uani 0.50 1 d PU
C6 C 1.0111(11) 0.5130(7) 0.9601(7) 0.073(3) Uani 0.50 1 d PU
C7 C 0.7000(9) 0.4920(9) 1.0644(6) 0.108(4) Uani 0.50 1 d PDU
C8 C 0.6541(8) 0.3976(7) 1.0892(6) 0.101(4) Uani 0.50 1 d PDU
O3 O 0.5093(5) 0.1575(4) 0.3292(4) 0.0655(15) Uani 1 1 d U

loop_
_atom_site_aniso_label
_atom_site_aniso_U_11
_atom_site_aniso_U_22
_atom_site_aniso_U_33
_atom_site_aniso_U_23
_atom_site_aniso_U_13
_atom_site_aniso_U_12
O1A 0.0403(11) 0.0412(12) 0.0280(10) -0.0144(9) 0.0026(8) -0.0118(9)
N1A 0.0220(11) 0.0226(11) 0.0238(11) -0.0019(9) -0.0049(8) -0.0019(9)
N2A 0.0199(10) 0.0277(11) 0.0213(11) -0.0028(9) -0.0026(8) -0.0043(9)
N3A 0.0221(10) 0.0204(11) 0.0193(10) -0.0011(8) -0.0012(8) -0.0019(8)
N4A 0.0255(11) 0.0315(13) 0.0336(13) -0.0063(10) -0.0014(9) -0.0032(9)
N5A 0.0272(12) 0.0442(15) 0.0350(13) 0.0108(11) 0.0008(10) -0.0037(11)
N6A 0.0282(12) 0.0424(15) 0.0390(14) 0.0127(12) -0.0036(10) 0.0002(11)
C1A 0.0198(12) 0.0251(13) 0.0211(12) 0.0009(10) -0.0049(10) -0.0018(10)
C2A 0.0200(12) 0.0235(13) 0.0239(13) -0.0030(10) -0.0030(10) -0.0018(10)
C3A 0.0219(12) 0.0228(13) 0.0202(12) -0.0012(10) -0.0014(10) -0.0043(10)
C4A 0.0232(12) 0.0237(13) 0.0250(13) -0.0043(10) -0.0020(10) -0.0055(10)
C5A 0.0248(13) 0.0289(14) 0.0216(13) -0.0036(11) -0.0027(10) -0.0049(11)
C6A 0.0245(13) 0.0234(13) 0.0239(13) -0.0034(10) -0.0012(10) -0.0025(10)
C7A 0.0262(13) 0.0266(14) 0.0215(13) -0.0027(10) -0.0023(10) -0.0056(10)
C8A 0.0303(14) 0.0329(15) 0.0282(14) -0.0068(12) -0.0014(11) -0.0085(12)
C9A 0.0180(11) 0.0290(14) 0.0240(13) -0.0033(11) -0.0020(10) -0.0023(10)
C10A 0.0213(12) 0.0315(14) 0.0248(13) -0.0016(11) -0.0016(10) 0.0013(11)
C11A 0.0262(13) 0.0361(16) 0.0253(13) -0.0045(12) -0.0034(11) 0.0000(11)
C12A 0.0275(14) 0.0267(14) 0.0354(15) -0.0032(12) 0.0029(11) -0.0049(11)
C13A 0.0220(12) 0.0270(14) 0.0259(13) -0.0005(11) -0.0011(10) -0.0022(10)
C14A 0.0229(12) 0.0261(13) 0.0241(13) -0.0020(10) -0.0032(10) -0.0049(10)
C15A 0.0244(13) 0.0381(16) 0.0337(15) 0.0069(12) -0.0025(11) -0.0014(12)
C16A 0.0274(15) 0.0485(19) 0.0369(16) 0.0156(14) -0.0034(12) -0.0007(13)
C17A 0.0240(13) 0.0328(15) 0.0318(15) -0.0012(12) 0.0003(11) -0.0016(11)
C18A 0.0237(13) 0.0253(13) 0.0258(13) 0.0003(10) -0.0040(10) -0.0030(10)
C19A 0.0234(13) 0.0227(13) 0.0265(13) -0.0019(11) -0.0049(10) -0.0029(10)
C20A 0.0237(13) 0.0284(14) 0.0257(13) -0.0010(11) -0.0022(10) -0.0047(11)
C21A 0.0244(13) 0.0318(15) 0.0349(15) 0.0034(12) -0.0027(11) -0.0014(11)
C22A 0.0273(15) 0.0430(18) 0.0379(16) 0.0142(14) -0.0013(12) -0.0049(13)
C23A 0.0230(13) 0.0349(15) 0.0324(15) 0.0040(12) -0.0030(11) -0.0038(11)
O1B 0.051(3) 0.049(3) 0.032(2) -0.014(2) -0.002(2) -0.018(2)
O1C 0.045(2) 0.031(2) 0.041(2) -0.0131(17) -0.0055(18) -0.0029(17)
N1B 0.0207(11) 0.0219(11) 0.0307(12) -0.0027(9) -0.0041(9) -0.0021(8)
N2B 0.0208(11) 0.0261(11) 0.0234(11) -0.0044(9) -0.0029(8) -0.0020(9)
N3B 0.0224(11) 0.0230(11) 0.0250(11) 0.0007(9) -0.0031(9) -0.0039(9)
N4B 0.0239(11) 0.0265(12) 0.0271(12) -0.0037(9) -0.0029(9) -0.0037(9)
N5B 0.0302(12) 0.0372(14) 0.0328(13) 0.0048(11) -0.0059(10) -0.0059(10)
N6B 0.0330(13) 0.0344(14) 0.0383(14) 0.0081(11) -0.0084(10) -0.0091(10)
C1B 0.0198(12) 0.0258(13) 0.0246(13) -0.0027(10) -0.0026(10) -0.0023(10)
C2B 0.0201(12) 0.0222(13) 0.0261(13) -0.0034(10) -0.0018(10) -0.0030(10)
C3B 0.0200(12) 0.0263(13) 0.0246(13) -0.0012(11) -0.0035(10) -0.0019(10)
C4B 0.0263(13) 0.0250(14) 0.0376(15) -0.0048(12) -0.0064(11) 0.0014(11)
C5B 0.0231(13) 0.0323(15) 0.0291(14) -0.0100(11) 0.0000(11) -0.0027(11)
C6B 0.0288(14) 0.0237(13) 0.0302(14) -0.0028(11) -0.0057(11) -0.0055(11)
C7B 0.0259(13) 0.0303(15) 0.0328(15) -0.0096(12) -0.0040(11) -0.0025(11)
C8B 0.0381(16) 0.0358(16) 0.0474(18) -0.0178(14) -0.0072(14) 0.0012(13)
C9B 0.0159(11) 0.0279(14) 0.0244(13) -0.0026(10) -0.0016(10) -0.0018(10)
C10B 0.0237(13) 0.0257(13) 0.0278(14) 0.0013(11) -0.0032(10) -0.0033(10)
C11B 0.0250(13) 0.0305(14) 0.0234(13) -0.0019(11) -0.0022(10) -0.0041(11)
C12B 0.0217(12) 0.0246(13) 0.0261(13) -0.0002(10) -0.0025(10) -0.0037(10)
C13B 0.0232(13) 0.0284(14) 0.0231(13) -0.0011(11) -0.0040(10) -0.0025(11)
C14B 0.0234(13) 0.0269(14) 0.0237(13) -0.0041(11) -0.0030(10) -0.0023(10)
C15B 0.0265(13) 0.0325(15) 0.0294(14) 0.0006(12) -0.0031(11) -0.0055(11)
C16B 0.0320(15) 0.0360(16) 0.0289(14) 0.0025(12) -0.0038(11) -0.0083(12)
C17B 0.0267(14) 0.0402(17) 0.0341(15) 0.0060(13) -0.0065(12) -0.0044(12)
C18B 0.0240(13) 0.0330(15) 0.0298(14) 0.0018(12) -0.0033(11) -0.0046(11)
C19B 0.0265(13) 0.0268(14) 0.0272(14) 0.0010(11) -0.0044(11) -0.0032(11)
C20B 0.0247(13) 0.0258(14) 0.0278(13) 0.0005(11) -0.0050(10) -0.0032(11)
C21B 0.0275(14) 0.0314(15) 0.0338(15) 0.0037(12) -0.0050(11) -0.0070(11)
C22B 0.0339(16) 0.0415(18) 0.0420(17) 0.0170(14) -0.0146(13) -0.0091(13)
C23B 0.0276(15) 0.0397(17) 0.0450(18) 0.0121(14) -0.0127(13) -0.0089(13)
O1 0.065(3) 0.046(3) 0.046(3) -0.004(2) -0.004(2) -0.002(2)
C1 0.069(4) 0.080(4) 0.064(4) 0.001(3) -0.013(3) 0.003(3)
C2 0.071(6) 0.049(5) 0.074(6) -0.005(4) 0.006(4) -0.003(4)
C3 0.074(5) 0.061(5) 0.043(4) -0.011(4) 0.014(4) -0.004(4)
C4 0.064(5) 0.068(5) 0.083(6) -0.025(5) -0.008(4) 0.012(4)
O2 0.080(4) 0.051(3) 0.054(3) -0.001(2) -0.014(3) 0.005(3)
C5 0.094(7) 0.062(5) 0.068(6) 0.001(4) -0.040(5) -0.002(5)
C6 0.080(6) 0.055(5) 0.095(6) -0.032(5) -0.036(6) 0.011(4)
C7 0.100(7) 0.155(10) 0.055(5) 0.027(6) 0.000(5) -0.044(7)
C8 0.099(7) 0.123(8) 0.105(7) -0.088(7) -0.055(6) 0.044(6)
O3 0.083(4) 0.063(3) 0.055(3) -0.026(3) -0.012(3) 0.007(3)

loop_
_atom_type_symbol
_atom_type_description
_atom_type_scat_dispersion_real
_atom_type_scat_dispersion_imag
_atom_type_scat_source
C C 0.0033 0.0016 'International Tables Vol C Tables 4.2.6.8 and 6.1.1.4'
H H 0.0000 0.0000 'International Tables Vol C Tables 4.2.6.8 and 6.1.1.4'
N N 0.0061 0.0033 'International Tables Vol C Tables 4.2.6.8 and 6.1.1.4'
O O 0.0106 0.0060 'International Tables Vol C Tables 4.2.6.8 and 6.1.1.4'

loop_
_geom_angle_atom_site_label_1
_geom_angle_atom_site_label_2
_geom_angle_atom_site_label_3
_geom_angle
C8A O1A H1A 112.8
C1A N1A C3A 108.08(19)
C1A N1A C4A 106.88(18)
C3A N1A C4A 109.55(19)
C1A N2A C5A 107.07(19)
C1A N2A C2A 108.51(18)
C5A N2A C2A 109.22(19)
C2A N3A C3A 105.82(18)
C2A N3A C6A 109.75(18)
C3A N3A C6A 110.05(19)
C12A N4A C11A 116.4(2)
C17A N5A C16A 115.5(2)
C21A N6A C22A 115.9(2)
N2A C1A N1A 113.3(2)
N2A C1A C9A 112.5(2)
N1A C1A C9A 112.72(19)
N2A C1A H1B 105.8
N1A C1A H1B 105.8
C9A C1A H1B 105.8
N3A C2A N2A 112.8(2)
N3A C2A C14A 111.8(2)
N2A C2A C14A 112.34(19)
N3A C2A H2A 106.4
N2A C2A H2A 106.4
C14A C2A H2A 106.4
N3A C3A N1A 112.70(19)
N3A C3A C19A 112.0(2)
N1A C3A C19A 112.7(2)
N3A C3A H3A 106.3
N1A C3A H3A 106.3
C19A C3A H3A 106.3
N1A C4A C7A 111.0(2)
N1A C4A H4A1 109.4
C7A C4A H4A1 109.4
N1A C4A H4A2 109.4
C7A C4A H4A2 109.4
H4A1 C4A H4A2 108.0
N2A C5A C7A 111.03(19)
N2A C5A H5A1 109.4
C7A C5A H5A1 109.4
N2A C5A H5A2 109.4
C7A C5A H5A2 109.4
H5A1 C5A H5A2 108.0
N3A C6A C7A 111.4(2)
N3A C6A H6A1 109.4
C7A C6A H6A1 109.4
N3A C6A H6A2 109.4
C7A C6A H6A2 109.4
H6A1 C6A H6A2 108.0
C8A C7A C6A 111.0(2)
C8A C7A C5A 111.7(2)
C6A C7A C5A 106.8(2)
C8A C7A C4A 111.2(2)
C6A C7A C4A 106.8(2)
C5A C7A C4A 109.1(2)
O1A C8A C7A 108.7(2)
O1A C8A H8A1 110.0
C7A C8A H8A1 110.0
O1A C8A H8A2 110.0
C7A C8A H8A2 110.0
H8A1 C8A H8A2 108.3
C10A C9A C13A 117.4(2)
C10A C9A C1A 121.5(2)
C13A C9A C1A 120.9(2)
C11A C10A C9A 119.4(2)
C11A C10A H10A 120.3
C9A C10A H10A 120.3
N4A C11A C10A 123.7(3)
N4A C11A H11A 118.2
C10A C11A H11A 118.2
N4A C12A C13A 123.9(3)
N4A C12A H12A 118.1
C13A C12A H12A 118.1
C12A C13A C9A 119.3(2)
C12A C13A H13A 120.4
C9A C13A H13A 120.4
C18A C14A C15A 116.9(2)
C18A C14A C2A 122.1(2)
C15A C14A C2A 120.8(2)
C16A C15A C14A 119.5(3)
C16A C15A H15A 120.2
C14A C15A H15A 120.2
N5A C16A C15A 124.3(3)
N5A C16A H16A 117.8
C15A C16A H16A 117.8
N5A C17A C18A 124.3(2)
N5A C17A H17A 117.8
C18A C17A H17A 117.8
C17A C18A C14A 119.4(2)
C17A C18A H18A 120.3
C14A C18A H18A 120.3
C23A C19A C20A 117.2(2)
C23A C19A C3A 121.2(2)
C20A C19A C3A 121.4(2)
C21A C20A C19A 119.5(2)
C21A C20A H20A 120.3
C19A C20A H20A 120.3
N6A C21A C20A 124.1(3)
N6A C21A H21A 118.0
C20A C21A H21A 118.0
N6A C22A C23A 124.1(3)
N6A C22A H22A 117.9
C23A C22A H22A 117.9
C22A C23A C19A 119.2(2)
C22A C23A H23A 120.4
C19A C23A H23A 120.4
C3B N1B C1B 108.06(19)
C3B N1B C4B 109.36(19)
C1B N1B C4B 106.8(2)
C2B N2B C5B 109.57(19)
C2B N2B C1B 107.94(19)
C5B N2B C1B 107.25(19)
C3B N3B C2B 105.22(19)
C3B N3B C6B 110.47(19)
C2B N3B C6B 109.9(2)
C12B N4B C11B 117.0(2)
C17B N5B C16B 115.9(2)
C21B N6B C22B 115.6(2)
N1B C1B N2B 113.09(19)
N1B C1B C9B 112.3(2)
N2B C1B C9B 113.0(2)
N1B C1B H1C 105.9
N2B C1B H1C 105.9
C9B C1B H1C 105.9
N3B C2B N2B 113.11(19)
N3B C2B C14B 112.3(2)
N2B C2B C14B 112.4(2)
N3B C2B H2B 106.1
N2B C2B H2B 106.1
C14B C2B H2B 106.1
N3B C3B N1B 113.1(2)
N3B C3B C19B 111.8(2)
N1B C3B C19B 112.3(2)
N3B C3B H3B 106.4
N1B C3B H3B 106.4
C19B C3B H3B 106.4
N1B C4B C7B 111.3(2)
N1B C4B H4B1 109.4
C7B C4B H4B1 109.4
N1B C4B H4B2 109.4
C7B C4B H4B2 109.4
H4B1 C4B H4B2 108.0
N2B C5B C7B 111.0(2)
N2B C5B H5B1 109.4
C7B C5B H5B1 109.4
N2B C5B H5B2 109.4
C7B C5B H5B2 109.4
H5B1 C5B H5B2 108.0
N3B C6B C7B 110.8(2)
N3B C6B H6B1 109.5
C7B C6B H6B1 109.5
N3B C6B H6B2 109.5
C7B C6B H6B2 109.5
H6B1 C6B H6B2 108.1
C8B C7B C4B 111.1(2)
C8B C7B C5B 111.0(2)
C4B C7B C5B 108.9(2)
C8B C7B C6B 111.5(2)
C4B C7B C6B 107.2(2)
C5B C7B C6B 106.9(2)
O1C C8B C7B 109.8(3)
O1B C8B C7B 111.5(3)
C10B C9B C13B 116.9(2)
C10B C9B C1B 121.1(2)
C13B C9B C1B 121.8(2)
C11B C10B C9B 119.5(2)
C11B C10B H10B 120.2
C9B C10B H10B 120.2
N4B C11B C10B 123.4(2)
N4B C11B H11B 118.3
C10B C11B H11B 118.3
N4B C12B C13B 123.0(2)
N4B C12B H12B 118.5
C13B C12B H12B 118.5
C12B C13B C9B 120.1(2)
C12B C13B H13B 120.0
C9B C13B H13B 120.0
C15B C14B C18B 117.1(2)
C15B C14B C2B 121.7(2)
C18B C14B C2B 121.0(2)
C14B C15B C16B 120.1(3)
C14B C15B H15B 120.0
C16B C15B H15B 120.0
N5B C16B C15B 123.5(3)
N5B C16B H16B 118.3
C15B C16B H16B 118.3
N5B C17B C18B 124.7(3)
N5B C17B H17B 117.6
C18B C17B H17B 117.6
C17B C18B C14B 118.8(3)
C17B C18B H18B 120.6
C14B C18B H18B 120.6
C23B C19B C20B 116.9(2)
C23B C19B C3B 121.7(2)
C20B C19B C3B 121.2(2)
C21B C20B C19B 119.3(2)
C21B C20B H20B 120.4
C19B C20B H20B 120.4
N6B C21B C20B 124.1(2)
N6B C21B H21B 117.9
C20B C21B H21B 117.9
N6B C22B C23B 124.5(3)
N6B C22B H22B 117.7
C23B C22B H22B 117.7
C22B C23B C19B 119.5(3)
C22B C23B H23B 120.2
C19B C23B H23B 120.2
C1 O1 C3 113.0(5)
O1 C1 C2 113.0(4)
O1 C3 C4 108.5(6)
C7 O2 C5 118.7(7)
O2 C5 C6 110.2(7)
O2 C7 C8 120.3(10)

loop_
_geom_bond_atom_site_label_1
_geom_bond_atom_site_label_2
_geom_bond_distance
O1A C8A 1.427(3)
O1A H1A 0.9034
N1A C1A 1.486(3)
N1A C3A 1.488(3)
N1A C4A 1.490(3)
N2A C1A 1.479(3)
N2A C5A 1.487(3)
N2A C2A 1.487(3)
N3A C2A 1.473(3)
N3A C3A 1.476(3)
N3A C6A 1.488(3)
N4A C12A 1.342(4)
N4A C11A 1.348(4)
N5A C17A 1.338(3)
N5A C16A 1.347(4)
N6A C21A 1.337(4)
N6A C22A 1.341(4)
C1A C9A 1.516(4)
C1A H1B 0.9800
C2A C14A 1.518(3)
C2A H2A 0.9800
C3A C19A 1.517(3)
C3A H3A 0.9800
C4A C7A 1.539(3)
C4A H4A1 0.9700
C4A H4A2 0.9700
C5A C7A 1.536(3)
C5A H5A1 0.9700
C5A H5A2 0.9700
C6A C7A 1.532(3)
C6A H6A1 0.9700
C6A H6A2 0.9700
C7A C8A 1.513(4)
C8A H8A1 0.9700
C8A H8A2 0.9700
C9A C10A 1.394(4)
C9A C13A 1.393(4)
C10A C11A 1.386(4)
C10A H10A 0.9300
C11A H11A 0.9300
C12A C13A 1.388(4)
C12A H12A 0.9300
C13A H13A 0.9300
C14A C18A 1.390(4)
C14A C15A 1.391(4)
C15A C16A 1.378(4)
C15A H15A 0.9300
C16A H16A 0.9300
C17A C18A 1.384(4)
C17A H17A 0.9300
C18A H18A 0.9300
C19A C23A 1.385(4)
C19A C20A 1.391(4)
C20A C21A 1.378(4)
C20A H20A 0.9300
C21A H21A 0.9300
C22A C23A 1.383(4)
C22A H22A 0.9300
C23A H23A 0.9300
O1B C8B 1.522(5)
O1C C8B 1.492(5)
N1B C3B 1.484(3)
N1B C1B 1.487(3)
N1B C4B 1.489(3)
N2B C2B 1.483(3)
N2B C5B 1.483(3)
N2B C1B 1.491(3)
N3B C3B 1.479(3)
N3B C2B 1.479(3)
N3B C6B 1.483(3)
N4B C12B 1.345(3)
N4B C11B 1.349(3)
N5B C17B 1.338(4)
N5B C16B 1.343(4)
N6B C21B 1.340(3)
N6B C22B 1.342(4)
C1B C9B 1.508(4)
C1B H1C 0.9800
C2B C14B 1.519(3)
C2B H2B 0.9800
C3B C19B 1.513(4)
C3B H3B 0.9800
C4B C7B 1.536(4)
C4B H4B1 0.9700
C4B H4B2 0.9700
C5B C7B 1.539(4)
C5B H5B1 0.9700
C5B H5B2 0.9700
C6B C7B 1.542(4)
C6B H6B1 0.9700
C6B H6B2 0.9700
C7B C8B 1.528(4)
C9B C10B 1.399(3)
C9B C13B 1.396(4)
C10B C11B 1.379(4)
C10B H10B 0.9300
C11B H11B 0.9300
C12B C13B 1.378(4)
C12B H12B 0.9300
C13B H13B 0.9300
C14B C15B 1.380(4)
C14B C18B 1.398(4)
C15B C16B 1.390(4)
C15B H15B 0.9300
C16B H16B 0.9300
C17B C18B 1.385(4)
C17B H17B 0.9300
C18B H18B 0.9300
C19B C23B 1.391(4)
C19B C20B 1.393(4)
C20B C21B 1.389(4)
C20B H20B 0.9300
C21B H21B 0.9300
C22B C23B 1.376(4)
C22B H22B 0.9300
C23B H23B 0.9300
O1 C1 1.401(5)
O1 C3 1.412(9)
C1 C2 1.496(9)
C3 C4 1.559(12)
O2 C7 1.412(8)
O2 C5 1.433(11)
C5 C6 1.451(16)
C7 C8 1.434(9)

loop_
_geom_hbond_atom_site_label_D
_geom_hbond_atom_site_label_H
_geom_hbond_atom_site_label_A
_geom_hbond_distance_DH
_geom_hbond_distance_HA
_geom_hbond_distance_DA
_geom_hbond_angle_DHA
_geom_hbond_site_symmetry_A
O1A H1A N4B 0.90 1.88 2.764(3) 167.1 2_677
